data_7233848
loop_
_publ_author_name
'Wang, Yanna'
'Yang, Xiaoming'
'Zhang, Weijing'
'Li, Haibo'
'Li, Zhimin'
'Wang, Lin'
'Zhang, Tonglai'

_publ_section_title
;
 Energetic transition metal salts of
 5,5&#x2032;-dinitramino-3,3&#x2032;-methylene-1H-1,2,4-bistriazole:
 syntheses, structures and properties
;
_journal_issue 42
_journal_name_full CrystEngComm
_journal_page_first 6452
_journal_paper_doi 10.1039/C9CE01158G
_journal_volume 21
_journal_year 2019
_chemical_formula_moiety 'C5 H12 N10 Ni O8, 2(H2 O)'
_chemical_formula_sum 'C5 H16 N10 Ni O10'
_chemical_formula_weight 434.99
_space_group_crystal_system orthorhombic
_space_group_IT_number 62
_space_group_name_Hall '-P 2ac 2n'
_space_group_name_H-M_alt 'P n m a'
_symmetry_space_group_name_Hall '-P 2ac 2n'
_symmetry_space_group_name_H-M 'P n m a'
_atom_sites_solution_hydrogens mixed
_atom_sites_solution_primary direct
_audit_creation_date 2019-09-06
_audit_creation_method
;
Olex2 1.2
(compiled 2018.05.29 svn.r3508 for OlexSys, GUI svn.r5506)
;
_audit_update_record
;
2019-09-06 deposited with the CCDC.    2019-09-12 downloaded from the CCDC.
;
_cell_angle_alpha 90
_cell_angle_beta 90
_cell_angle_gamma 90
_cell_formula_units_Z 4
_cell_length_a 9.6991(19)
_cell_length_b 14.573(3)
_cell_length_c 11.082(2)
_cell_measurement_reflns_used 5018
_cell_measurement_temperature 153(2)
_cell_measurement_theta_max 27.4816
_cell_measurement_theta_min 1.3974
_cell_volume 1566.4(5)
_computing_molecular_graphics 'Olex2 (Dolomanov et al., 2009)'
_computing_publication_material 'Olex2 (Dolomanov et al., 2009)'
_computing_structure_refinement 'ShelXL (Sheldrick, 2015)'
_computing_structure_solution 'ShelXS (Sheldrick, 2008)'
_diffrn_ambient_temperature 153.15
_diffrn_measured_fraction_theta_full 0.993
_diffrn_measured_fraction_theta_max 0.988
_diffrn_measurement_device_type AFC10\SATURN724+
_diffrn_measurement_method 'phi and omega scans'
_diffrn_radiation_monochromator graphite
_diffrn_radiation_type MoK\a
_diffrn_radiation_wavelength 0.71073
_diffrn_reflns_av_R_equivalents 0.0374
_diffrn_reflns_av_unetI/netI 0.0333
_diffrn_reflns_Laue_measured_fraction_full 0.993
_diffrn_reflns_Laue_measured_fraction_max 0.988
_diffrn_reflns_limit_h_max 8
_diffrn_reflns_limit_h_min -12
_diffrn_reflns_limit_k_max 18
_diffrn_reflns_limit_k_min -16
_diffrn_reflns_limit_l_max 11
_diffrn_reflns_limit_l_min -14
_diffrn_reflns_number 6025
_diffrn_reflns_point_group_measured_fraction_full 0.993
_diffrn_reflns_point_group_measured_fraction_max 0.988
_diffrn_reflns_theta_full 25.242
_diffrn_reflns_theta_max 27.473
_diffrn_reflns_theta_min 2.795
_exptl_absorpt_coefficient_mu 1.317
_exptl_absorpt_correction_T_max 1.0000
_exptl_absorpt_correction_T_min 0.7078
_exptl_absorpt_correction_type multi-scan
_exptl_absorpt_process_details 'CrystalClear (Rigaku Inc., 2008)'
_exptl_crystal_colour purple
_exptl_crystal_density_diffrn 1.845
_exptl_crystal_description block
_exptl_crystal_F_000 896
_exptl_crystal_size_max 0.13
_exptl_crystal_size_mid 0.12
_exptl_crystal_size_min 0.1
_refine_diff_density_max 0.613
_refine_diff_density_min -0.588
_refine_diff_density_rms 0.079
_refine_ls_extinction_method none
_refine_ls_goodness_of_fit_ref 1.107
_refine_ls_hydrogen_treatment constr
_refine_ls_matrix_type full
_refine_ls_number_parameters 134
_refine_ls_number_reflns 1846
_refine_ls_number_restraints 18
_refine_ls_restrained_S_all 1.103
_refine_ls_R_factor_all 0.0427
_refine_ls_R_factor_gt 0.0400
_refine_ls_shift/su_max 0.000
_refine_ls_shift/su_mean 0.000
_refine_ls_structure_factor_coef Fsqd
_refine_ls_weighting_details 'w=1/[\s^2^(Fo^2^)+(0.0351P)^2^+2.3571P] where P=(Fo^2^+2Fc^2^)/3'
_refine_ls_weighting_scheme calc
_refine_ls_wR_factor_gt 0.0923
_refine_ls_wR_factor_ref 0.0940
_reflns_Friedel_coverage 0.000
_reflns_number_gt 1739
_reflns_number_total 1846
_reflns_threshold_expression 'I > 2\s(I)'
_cod_data_source_file c9ce01158g2.cif
_cod_data_source_block bwn18353-a
_cod_depositor_comments 'Adding full bibliography for 7233844--7233849.cif.'
_cod_original_cell_volume 1566.3(5)
_cod_database_code 7233848
_shelx_shelxl_version_number 2018/3
_shelx_space_group_comment
;
The symmetry employed for this shelxl refinement is uniquely defined
by the following loop, which should always be used as a source of
symmetry information in preference to the above space-group names.
They are only intended as comments.
;
_shelx_estimated_absorpt_t_max 0.880
_shelx_estimated_absorpt_t_min 0.847
_olex2_refinement_description
;
1. Fixed Uiso
 At 1.2 times of:
  All C(H,H) groups, All N(H) groups, All O(H) groups, All O(H,H) groups
2. Uiso/Uaniso restraints and constraints
O6A \\sim O6: within 1.7A with sigma of 0.01 and sigma for terminal atoms of
0.01
Uanis(O6A) \\sim Ueq, Uanis(O6) \\sim Ueq: with sigma of 0.01 and sigma for
terminal atoms of 0.02
3. Others
 Sof(O6A)=Sof(H6AA)=Sof(H6AB)=1-FVAR(1)
 Sof(O6)=Sof(H6A)=Sof(H6B)=FVAR(1)
4.a Riding coordinates:
 O3(H3), O4(H4), O5(H5A,H5B), O6(H6A,H6B), O6A(H6AA,H6AB)
4.b Secondary CH2 refined with riding coordinates:
 C3(H3A,H3B)
4.c Aromatic/amide H refined with riding coordinates:
 N4(H4A)
;
_olex2_submission_special_instructions 'No special instructions were received'

loop_
_space_group_symop_operation_xyz
'x, y, z'
'-x+1/2, -y, z+1/2'
'-x, y+1/2, -z'
'x+1/2, -y+1/2, -z+1/2'
'-x, -y, -z'
'x-1/2, y, -z-1/2'
'x, -y-1/2, z'
'-x-1/2, y-1/2, z-1/2'

loop_
_atom_site_label
_atom_site_type_symbol
_atom_site_fract_x
_atom_site_fract_y
_atom_site_fract_z
_atom_site_U_iso_or_equiv
_atom_site_adp_type
_atom_site_occupancy
_atom_site_site_symmetry_order
_atom_site_calc_flag
_atom_site_refinement_flags_posn
_atom_site_refinement_flags_adp
_atom_site_refinement_flags_occupancy
_atom_site_disorder_assembly
_atom_site_disorder_group
Ni1 Ni 0.23880(4) 0.750000 0.89423(4) 0.01345(14) Uani 1 2 d S T P . .
O3 O 0.1849(3) 0.750000 0.7104(2) 0.0249(6) Uani 1 2 d S T P . .
H3 H 0.205820 0.703960 0.668597 0.030 Uiso 1 1 d R . . . .
O4 O 0.3000(3) 0.750000 1.0696(2) 0.0204(5) Uani 1 2 d S T P . .
H4 H 0.295316 0.702510 1.112383 0.024 Uiso 1 1 d R . . . .
N4 N -0.0637(2) 0.54082(14) 0.88517(17) 0.0154(4) Uani 1 1 d . . . . .
H4A H -0.100478 0.489891 0.857212 0.018 Uiso 1 1 calc R . . . .
O5 O 0.38794(17) 0.65306(12) 0.85404(16) 0.0210(4) Uani 1 1 d . . . . .
H5A H 0.342433 0.605952 0.836034 0.025 Uiso 1 1 d R . . . .
H5B H 0.437303 0.639272 0.913644 0.025 Uiso 1 1 d R . . . .
O1 O 0.02645(18) 0.41319(12) 0.74984(16) 0.0224(4) Uani 1 1 d . . . A 1
N3 N 0.0875(2) 0.64949(13) 0.92037(17) 0.0142(4) Uani 1 1 d . . . . .
N5 N -0.1300(2) 0.60306(14) 0.95762(18) 0.0171(4) Uani 1 1 d . . . . .
N2 N 0.1702(2) 0.52958(13) 0.79707(18) 0.0159(4) Uani 1 1 d . . . . .
O2 O 0.23888(18) 0.41411(12) 0.68551(18) 0.0250(4) Uani 1 1 d . . . B 2
N1 N 0.1417(2) 0.45169(13) 0.74449(18) 0.0171(4) Uani 1 1 d . . . . .
C1 C 0.0652(2) 0.56891(15) 0.8633(2) 0.0141(5) Uani 1 1 d . . . . .
C3 C -0.0599(4) 0.750000 1.0512(3) 0.0179(7) Uani 1 2 d S T P . .
H3A H -0.156066 0.750000 1.081140 0.021 Uiso 1 2 calc RS T P . .
H3B H 0.002602 0.750001 1.121788 0.021 Uiso 1 2 calc RS T P . .
C2 C -0.0351(2) 0.66596(15) 0.9769(2) 0.0149(5) Uani 1 1 d . . . . .
O6 O 0.5743(6) 0.5885(8) 1.0066(5) 0.0382(19) Uani 0.530(19) 1 d . U . C 1
H6A H 0.651911 0.576518 0.976839 0.046 Uiso 0.530(19) 1 d R . . C 1
H6B H 0.589121 0.616968 1.071229 0.046 Uiso 0.530(19) 1 d R . . C 1
O6A O 0.5892(7) 0.6382(9) 1.0177(6) 0.037(2) Uani 0.470(19) 1 d . U . C 2
H6AA H 0.589282 0.641899 1.093304 0.044 Uiso 0.470(19) 1 d R . . C 2
H6AB H 0.656732 0.604379 1.001064 0.044 Uiso 0.470(19) 1 d R . . C 2

loop_
_atom_site_aniso_label
_atom_site_aniso_U_11
_atom_site_aniso_U_22
_atom_site_aniso_U_33
_atom_site_aniso_U_23
_atom_site_aniso_U_13
_atom_site_aniso_U_12
Ni1 0.0148(2) 0.0119(2) 0.0137(2) 0.000 0.00073(15) 0.000
O3 0.0360(15) 0.0242(13) 0.0145(11) 0.000 -0.0022(11) 0.000
O4 0.0350(15) 0.0127(11) 0.0133(11) 0.000 -0.0044(10) 0.000
N4 0.0160(10) 0.0136(9) 0.0165(9) -0.0010(7) 0.0004(7) -0.0007(8)
O5 0.0195(9) 0.0190(8) 0.0245(9) -0.0052(7) -0.0006(7) 0.0016(7)
O1 0.0190(9) 0.0212(9) 0.0272(9) -0.0071(7) 0.0048(7) -0.0083(7)
N3 0.0165(10) 0.0108(9) 0.0155(9) -0.0015(7) 0.0020(7) -0.0002(8)
N5 0.0163(10) 0.0151(9) 0.0199(9) -0.0005(8) 0.0038(8) 0.0002(8)
N2 0.0166(10) 0.0122(9) 0.0189(9) -0.0048(7) 0.0016(8) -0.0018(8)
O2 0.0214(9) 0.0177(9) 0.0360(11) -0.0106(8) 0.0102(8) -0.0018(7)
N1 0.0182(10) 0.0146(9) 0.0185(9) -0.0017(8) 0.0013(8) -0.0027(8)
C1 0.0166(11) 0.0115(10) 0.0142(10) 0.0009(8) -0.0023(8) 0.0002(9)
C3 0.0201(17) 0.0117(14) 0.0218(16) 0.000 0.0053(13) 0.000
C2 0.0159(11) 0.0127(10) 0.0161(10) 0.0018(8) 0.0023(9) -0.0001(9)
O6 0.019(2) 0.058(5) 0.037(2) 0.001(3) 0.0025(18) 0.005(3)
O6A 0.021(2) 0.062(6) 0.028(3) 0.012(3) 0.0014(19) 0.007(3)

loop_
_atom_type_symbol
_atom_type_description
_atom_type_scat_dispersion_real
_atom_type_scat_dispersion_imag
_atom_type_scat_source
C C 0.0033 0.0016 'International Tables Vol C Tables 4.2.6.8 and 6.1.1.4'
H H 0.0000 0.0000 'International Tables Vol C Tables 4.2.6.8 and 6.1.1.4'
N N 0.0061 0.0033 'International Tables Vol C Tables 4.2.6.8 and 6.1.1.4'
Ni Ni 0.3393 1.1124 'International Tables Vol C Tables 4.2.6.8 and 6.1.1.4'
O O 0.0106 0.0060 'International Tables Vol C Tables 4.2.6.8 and 6.1.1.4'

loop_
_geom_angle_atom_site_label_1
_geom_angle_atom_site_label_2
_geom_angle_atom_site_label_3
_geom_angle
_geom_angle_site_symmetry_1
_geom_angle_site_symmetry_3
O4 Ni1 O3 177.40(11) . .
O4 Ni1 O5 90.09(7) . .
O4 Ni1 O5 90.09(8) . 7_575
O4 Ni1 N3 94.16(8) . 7_575
O4 Ni1 N3 94.16(8) . .
O5 Ni1 O3 88.01(7) . .
O5 Ni1 O3 88.02(8) 7_575 .
O5 Ni1 O5 86.05(10) 7_575 .
O5 Ni1 N3 175.49(7) 7_575 .
O5 Ni1 N3 92.42(7) . .
O5 Ni1 N3 92.42(7) 7_575 7_575
O5 Ni1 N3 175.49(7) . 7_575
N3 Ni1 O3 87.69(8) . .
N3 Ni1 O3 87.69(8) 7_575 .
N3 Ni1 N3 88.78(11) 7_575 .
Ni1 O3 H3 118.3 . .
Ni1 O3 H3 118.27(3) . 7_575
H3 O3 H3 106.0 . 7_575
Ni1 O4 H4 121.6 . .
Ni1 O4 H4 121.58(2) . 7_575
H4 O4 H4 110.9 . 7_575
N5 N4 H4A 125.0 . .
C1 N4 H4A 125.0 . .
C1 N4 N5 110.01(19) . .
Ni1 O5 H5A 104.0 . .
Ni1 O5 H5B 113.1 . .
H5A O5 H5B 106.9 . .
C1 N3 Ni1 130.94(16) . .
C1 N3 C2 103.21(19) . .
C2 N3 Ni1 123.44(15) . .
C2 N5 N4 103.15(19) . .
N1 N2 C1 116.20(19) . .
O1 N1 N2 123.9(2) . .
O2 N1 N2 116.52(19) . .
N4 C1 N3 109.3(2) . .
N4 C1 N2 131.3(2) . .
N3 C1 N2 119.4(2) . .
H3A C3 H3B 108.2 . .
C2 C3 H3A 109.7 7_575 .
C2 C3 H3A 109.7 . .
C2 C3 H3B 109.7 7_575 .
C2 C3 H3B 109.7 . .
C2 C3 C2 110.0(3) 7_575 .
N3 C2 C3 122.5(2) . .
N5 C2 N3 114.3(2) . .
N5 C2 C3 123.2(2) . .
H6A O6 H6B 106.5 . .
H6AA O6A H6AB 104.8 . .

loop_
_geom_bond_atom_site_label_1
_geom_bond_atom_site_label_2
_geom_bond_distance
_geom_bond_site_symmetry_2
Ni1 O3 2.103(2) .
Ni1 O4 2.032(2) .
Ni1 O5 2.0703(17) 7_575
Ni1 O5 2.0704(17) .
Ni1 N3 2.094(2) .
Ni1 N3 2.0938(19) 7_575
O3 H3 0.8400 .
O3 H3 0.8400 7_575
O4 H4 0.8401 .
O4 H4 0.8402 7_575
N4 H4A 0.8800 .
N4 N5 1.372(3) .
N4 C1 1.337(3) .
O5 H5A 0.8402 .
O5 H5B 0.8401 .
O1 N1 1.252(3) .
N3 C1 1.351(3) .
N3 C2 1.365(3) .
N5 C2 1.317(3) .
N2 N1 1.306(3) .
N2 C1 1.380(3) .
O2 N1 1.271(3) .
C3 H3A 0.9900 .
C3 H3B 0.9900 .
C3 C2 1.495(3) 7_575
C3 C2 1.495(3) .
O6 H6A 0.8400 .
O6 H6B 0.8399 .
O6A H6AA 0.8400 .
O6A H6AB 0.8401 .

loop_
_geom_torsion_atom_site_label_1
_geom_torsion_atom_site_label_2
_geom_torsion_atom_site_label_3
_geom_torsion_atom_site_label_4
_geom_torsion
_geom_torsion_site_symmetry_1
Ni1 N3 C1 N4 -161.95(15) .
Ni1 N3 C1 N2 18.8(3) .
Ni1 N3 C2 N5 163.15(15) .
Ni1 N3 C2 C3 -15.0(3) .
N4 N5 C2 N3 1.0(3) .
N4 N5 C2 C3 179.2(2) .
N5 N4 C1 N3 0.2(3) .
N5 N4 C1 N2 179.3(2) .
N1 N2 C1 N4 0.8(4) .
N1 N2 C1 N3 179.9(2) .
C1 N4 N5 C2 -0.7(2) .
C1 N3 C2 N5 -0.9(3) .
C1 N3 C2 C3 -179.1(2) .
C1 N2 N1 O1 1.1(3) .
C1 N2 N1 O2 -178.5(2) .
C2 N3 C1 N4 0.4(2) .
C2 N3 C1 N2 -178.9(2) .
C2 C3 C2 N3 56.9(4) 7_575
C2 C3 C2 N5 -121.1(2) 7_575
